data_1564384
loop_
_publ_author_name
'Chaudhri, Nivedita'
'Guberman-Pfeffer, Matthew J.'
'Li, Ruoshi'
'Zeller, Matthias'
'Br\"uckner, Christian'

_publ_section_title
;
 \b-Trioxopyrrocorphins: Pyrrocorphins of graded aromaticity
;
_journal_name_full 'Chemical Science'
_journal_paper_doi 10.1039/D1SC03403K
_journal_year 2021
_chemical_absolute_configuration ukn
_chemical_formula_moiety 'C36 H46 N4 O3, 0.323(C H4 O)'
_chemical_formula_sum 'C36.32 H47.29 N4 O3.32'
_chemical_formula_weight 593.12
_space_group_crystal_system monoclinic
_space_group_IT_number 7
_space_group_name_Hall 'P -2yc'
_space_group_name_H-M_alt 'P 1 c 1'
_atom_sites_solution_hydrogens geom
_atom_sites_solution_primary direct
_atom_sites_solution_secondary difmap
_audit_creation_method SHELXL-2018/3
_audit_update_record
;
2021-02-24 deposited with the CCDC.	2021-08-19 downloaded from the CCDC.
;
_cell_angle_alpha 90
_cell_angle_beta 90.0171(16)
_cell_angle_gamma 90
_cell_formula_units_Z 4
_cell_length_a 12.2252(4)
_cell_length_b 12.1333(4)
_cell_length_c 22.9886(8)
_cell_measurement_reflns_used 9928
_cell_measurement_temperature 150(2)
_cell_measurement_theta_max 78.9748
_cell_measurement_theta_min 3.6429
_cell_volume 3409.9(2)
_computing_cell_refinement 'SAINT V8.40A (Bruker, 2019)'
_computing_data_collection 'Apex3 v2019.1-0 (Bruker, 2019)'
_computing_data_reduction 'SAINT V8.40A (Bruker, 2019)'
_computing_structure_refinement
;  
SHELXL-2018/3 (Sheldrick, 2015, 2018), 
SHELXLE Rev1117 (H\"ubschle et al., 2011)
;
_computing_structure_solution 'SHELXS-97 (Sheldrick, 2008)'
_diffrn_ambient_temperature 150(2)
_diffrn_detector_area_resol_mean 7.4074
_diffrn_measured_fraction_theta_full 0.998
_diffrn_measured_fraction_theta_max 0.957
_diffrn_measurement_device_type
;
Bruker AXS D8 Quest diffractometer with PhotonIII_C14 charge-integrating and 
photon counting pixel array detector
;
_diffrn_measurement_method 'omega and phi scans'
_diffrn_radiation_monochromator 'laterally graded multilayer (Goebel) mirror'
_diffrn_radiation_type CuK\a
_diffrn_radiation_wavelength 1.54178
_diffrn_reflns_av_R_equivalents 0.0433
_diffrn_reflns_av_unetI/netI 0.0601
_diffrn_reflns_Laue_measured_fraction_full 0.998
_diffrn_reflns_Laue_measured_fraction_max 0.957
_diffrn_reflns_limit_h_max 13
_diffrn_reflns_limit_h_min -15
_diffrn_reflns_limit_k_max 13
_diffrn_reflns_limit_k_min -15
_diffrn_reflns_limit_l_max 29
_diffrn_reflns_limit_l_min -28
_diffrn_reflns_number 36871
_diffrn_reflns_point_group_measured_fraction_full 0.958
_diffrn_reflns_point_group_measured_fraction_max 0.885
_diffrn_reflns_theta_full 67.679
_diffrn_reflns_theta_max 79.933
_diffrn_reflns_theta_min 1.922
_diffrn_source 'I-mu-S microsource X-ray tube'
_diffrn_source_current '1.0 mA'
_diffrn_source_voltage '50 kV'
_exptl_absorpt_coefficient_mu 0.586
_exptl_absorpt_correction_T_max 0.7542
_exptl_absorpt_correction_T_min 0.6826
_exptl_absorpt_correction_type multi-scan
_exptl_absorpt_process_details
;
 SADABS 2016/2: Krause, L., Herbst-Irmer, R., Sheldrick G.M. & Stalke D.,
 J. Appl. Cryst. 48 (2015) 3-10
;
_exptl_crystal_colour green
_exptl_crystal_density_diffrn 1.155
_exptl_crystal_description flake
_exptl_crystal_F_000 1279.3
_exptl_crystal_size_max 0.140
_exptl_crystal_size_mid 0.120
_exptl_crystal_size_min 0.030
_refine_diff_density_max 0.421
_refine_diff_density_min -0.200
_refine_diff_density_rms 0.042
_refine_ls_abs_structure_details
;
 Flack x determined using 5161 quotients [(I+)-(I-)]/[(I+)+(I-)]
 (Parsons, Flack and Wagner, Acta Cryst. B69 (2013) 249-259).
;
_refine_ls_abs_structure_Flack 0.46(10)
_refine_ls_extinction_method none
_refine_ls_goodness_of_fit_ref 1.061
_refine_ls_hydrogen_treatment constr
_refine_ls_matrix_type full
_refine_ls_number_parameters 851
_refine_ls_number_reflns 13171
_refine_ls_number_restraints 99
_refine_ls_restrained_S_all 1.072
_refine_ls_R_factor_all 0.0490
_refine_ls_R_factor_gt 0.0463
_refine_ls_shift/su_max 0.000
_refine_ls_shift/su_mean 0.000
_refine_ls_structure_factor_coef Fsqd
_refine_ls_weighting_details 'w=1/[\s^2^(Fo^2^)+(0.0686P)^2^+0.1612P] where P=(Fo^2^+2Fc^2^)/3'
_refine_ls_weighting_scheme calc
_refine_ls_wR_factor_gt 0.1172
_refine_ls_wR_factor_ref 0.1197
_reflns_Friedel_coverage 0.847
_reflns_Friedel_fraction_full 0.919
_reflns_Friedel_fraction_max 0.812
_reflns_number_gt 12382
_reflns_number_total 13171
_reflns_threshold_expression 'I > 2\s(I)'
_cod_data_source_file d1sc03403k2.cif
_cod_data_source_block 8-O2-7-18
_cod_original_sg_symbol_H-M 'P c'
_cod_database_code 1564384
_shelx_shelxl_version_number 2018/3
_shelx_space_group_comment
;
The symmetry employed for this shelxl refinement is uniquely defined
by the following loop, which should always be used as a source of
symmetry information in preference to the above space-group names.
They are only intended as comments.
;
_shelx_estimated_absorpt_t_min 0.922
_shelx_estimated_absorpt_t_max 0.983

loop_
_space_group_symop_operation_xyz
'x, y, z'
'x, -y, z+1/2'

loop_
_atom_site_label
_atom_site_type_symbol
_atom_site_fract_x
_atom_site_fract_y
_atom_site_fract_z
_atom_site_U_iso_or_equiv
_atom_site_adp_type
_atom_site_occupancy
_atom_site_site_symmetry_order
_atom_site_calc_flag
_atom_site_refinement_flags_posn
_atom_site_refinement_flags_adp
_atom_site_refinement_flags_occupancy
_atom_site_disorder_assembly
_atom_site_disorder_group
O1 O -0.0860(10) 0.3202(11) 0.3397(8) 0.143(5) Uani 0.646(8) 1 d . U P A 1
H1D H -0.038025 0.284147 0.357628 0.172 Uiso 0.646(8) 1 calc DR U P A 1
C1 C -0.0458(16) 0.3552(16) 0.2903(11) 0.126(5) Uani 0.646(8) 1 d . U P A 1
H1A H -0.058381 0.299732 0.260082 0.151 Uiso 0.646(8) 1 calc R U P A 1
H1B H 0.032975 0.367881 0.294624 0.151 Uiso 0.646(8) 1 calc R U P A 1
H1C H -0.081807 0.424281 0.279306 0.151 Uiso 0.646(8) 1 calc R U P A 1
O1A O 0.9120(3) 0.0860(2) 0.63259(18) 0.0409(8) Uani 1 1 d . . . . .
O2A O 0.4953(3) -0.0201(2) 0.64512(17) 0.0399(9) Uani 1 1 d . . . . .
O3A O 0.1807(2) 0.5330(2) 0.61918(17) 0.0387(8) Uani 1 1 d . . . . .
N1A N 0.7563(2) 0.3295(3) 0.62537(15) 0.0234(6) Uani 1 1 d . . . . .
N2A N 0.5154(3) 0.2642(3) 0.62681(17) 0.0257(7) Uani 1 1 d . . . . .
H2A H 0.551008 0.326633 0.622336 0.031 Uiso 1 1 calc R U . . .
N3A N 0.4656(3) 0.5027(3) 0.62131(17) 0.0265(7) Uani 1 1 d . . . . .
N4A N 0.7014(3) 0.5638(3) 0.62069(16) 0.0234(7) Uani 1 1 d . . . . .
H4A H 0.664970 0.502109 0.626084 0.028 Uiso 1 1 calc R U . . .
C1A C 0.8594(3) 0.3720(3) 0.62308(18) 0.0241(8) Uani 1 1 d . . . . .
C2A C 0.9473(3) 0.2841(3) 0.6257(2) 0.0265(8) Uani 1 1 d . . . . .
C3A C 0.8793(3) 0.1812(3) 0.6302(2) 0.0284(9) Uani 1 1 d . . . . .
C4A C 0.7644(3) 0.2188(3) 0.6307(2) 0.0266(9) Uani 1 1 d . . . . .
C5A C 0.6768(4) 0.1436(4) 0.6355(2) 0.0293(9) Uani 1 1 d . . . . .
H5A H 0.696779 0.068483 0.640314 0.035 Uiso 1 1 calc R U . . .
C6A C 0.5683(4) 0.1644(4) 0.6341(2) 0.0293(10) Uani 1 1 d . . . . .
C7A C 0.4826(4) 0.0797(4) 0.6386(2) 0.0293(10) Uani 1 1 d . . . . .
C8A C 0.3718(4) 0.1391(4) 0.6347(2) 0.0296(9) Uani 1 1 d . . . . .
C9A C 0.4046(4) 0.2589(3) 0.6271(2) 0.0299(9) Uani 1 1 d . . . . .
C10A C 0.3353(3) 0.3469(4) 0.62325(19) 0.0302(9) Uani 1 1 d . . . . .
H10A H 0.259334 0.330473 0.621633 0.036 Uiso 1 1 calc R U . . .
C11A C 0.3640(3) 0.4590(4) 0.62143(19) 0.0278(8) Uani 1 1 d . . . . .
C12A C 0.2790(4) 0.5466(4) 0.6230(2) 0.0318(9) Uani 1 1 d . . . . .
C13A C 0.3396(4) 0.6554(4) 0.6311(2) 0.0333(10) Uani 1 1 d . . . . .
C14A C 0.4576(3) 0.6149(3) 0.6234(2) 0.0275(8) Uani 1 1 d . . . . .
C15A C 0.5432(4) 0.6888(4) 0.6199(2) 0.0294(9) Uani 1 1 d . . . . .
H15A H 0.523899 0.764641 0.620735 0.035 Uiso 1 1 calc R U . . .
C16A C 0.6548(3) 0.6657(3) 0.61521(19) 0.0252(8) Uani 1 1 d . . . . .
C17A C 0.7430(4) 0.7426(3) 0.60691(19) 0.0276(9) Uani 1 1 d . . . . .
C18A C 0.8389(3) 0.6854(3) 0.6084(2) 0.0285(9) Uani 1 1 d D U . . .
C19A C 0.8135(3) 0.5714(3) 0.61658(19) 0.0259(8) Uani 1 1 d . . . . .
C20A C 0.8846(3) 0.4815(3) 0.61882(19) 0.0253(8) Uani 1 1 d . . . . .
H20A H 0.960351 0.498639 0.617166 0.030 Uiso 1 1 calc R U . . .
C21A C 1.0174(4) 0.2816(4) 0.5700(2) 0.0319(9) Uani 1 1 d . . . . .
H21A H 1.062894 0.349021 0.568943 0.038 Uiso 1 1 calc R U . . .
H21B H 1.067558 0.217647 0.572286 0.038 Uiso 1 1 calc R U . . .
C22A C 0.9534(4) 0.2741(4) 0.5136(2) 0.0383(10) Uani 1 1 d . . . . .
H22A H 1.004216 0.274107 0.480694 0.057 Uiso 1 1 calc R U . . .
H22B H 0.904058 0.337505 0.510502 0.057 Uiso 1 1 calc R U . . .
H22C H 0.910469 0.205873 0.513294 0.057 Uiso 1 1 calc R U . . .
C23A C 1.0212(4) 0.2951(4) 0.6801(2) 0.0347(10) Uani 1 1 d . . . . .
H23A H 1.071616 0.231287 0.681420 0.042 Uiso 1 1 calc R U . . .
H23B H 1.066149 0.362498 0.676162 0.042 Uiso 1 1 calc R U . . .
C24A C 0.9592(5) 0.3006(5) 0.7370(2) 0.0480(13) Uani 1 1 d . . . . .
H24A H 0.913646 0.367049 0.737556 0.072 Uiso 1 1 calc R U . . .
H24B H 1.011284 0.303126 0.769380 0.072 Uiso 1 1 calc R U . . .
H24C H 0.912655 0.235304 0.740838 0.072 Uiso 1 1 calc R U . . .
C25A C 0.3051(4) 0.0928(4) 0.5842(3) 0.0421(11) Uani 1 1 d . . . . .
H25A H 0.239989 0.139975 0.578344 0.051 Uiso 1 1 calc R U . . .
H25B H 0.278957 0.018285 0.594935 0.051 Uiso 1 1 calc R U . . .
C26A C 0.3686(5) 0.0847(5) 0.5255(3) 0.0527(13) Uani 1 1 d . . . . .
H26A H 0.318343 0.061672 0.494617 0.079 Uiso 1 1 calc R U . . .
H26B H 0.427612 0.030510 0.529262 0.079 Uiso 1 1 calc R U . . .
H26C H 0.399688 0.156851 0.515874 0.079 Uiso 1 1 calc R U . . .
C27A C 0.3092(4) 0.1204(4) 0.6929(2) 0.0390(11) Uani 1 1 d . . . . .
H27A H 0.236022 0.154847 0.689740 0.047 Uiso 1 1 calc R U . . .
H27B H 0.298183 0.040199 0.698367 0.047 Uiso 1 1 calc R U . . .
C28A C 0.3659(6) 0.1660(5) 0.7462(3) 0.0571(15) Uani 1 1 d . . . . .
H28A H 0.441020 0.138004 0.747821 0.086 Uiso 1 1 calc R U . . .
H28B H 0.326252 0.142786 0.781191 0.086 Uiso 1 1 calc R U . . .
H28C H 0.367080 0.246626 0.744171 0.086 Uiso 1 1 calc R U . . .
C29A C 0.3031(4) 0.7451(4) 0.5902(2) 0.0373(10) Uani 1 1 d . . . . .
H29A H 0.343548 0.813469 0.599697 0.045 Uiso 1 1 calc R U . . .
H29B H 0.224409 0.759635 0.596827 0.045 Uiso 1 1 calc R U . . .
C30A C 0.3202(5) 0.7190(5) 0.5258(2) 0.0462(12) Uani 1 1 d . . . . .
H30A H 0.291742 0.779735 0.502134 0.069 Uiso 1 1 calc R U . . .
H30B H 0.281305 0.650880 0.515919 0.069 Uiso 1 1 calc R U . . .
H30C H 0.398462 0.709578 0.518090 0.069 Uiso 1 1 calc R U . . .
C31A C 0.3196(4) 0.6930(5) 0.6963(2) 0.0470(12) Uani 1 1 d . . . . .
H31A H 0.361821 0.761318 0.703325 0.056 Uiso 1 1 calc R U . . .
H31B H 0.241138 0.711292 0.700874 0.056 Uiso 1 1 calc R U . . .
C32A C 0.3503(7) 0.6098(7) 0.7422(3) 0.0680(19) Uani 1 1 d . . . . .
H32A H 0.318799 0.537961 0.732204 0.102 Uiso 1 1 calc R U . . .
H32B H 0.321885 0.633823 0.779990 0.102 Uiso 1 1 calc R U . . .
H32C H 0.430110 0.603517 0.744260 0.102 Uiso 1 1 calc R U . . .
C33A C 0.7285(4) 0.8627(3) 0.5938(2) 0.0354(10) Uani 1 1 d . . . . .
H33A H 0.792545 0.903984 0.608683 0.042 Uiso 1 1 calc R U . . .
H33B H 0.662717 0.890301 0.614240 0.042 Uiso 1 1 calc R U . . .
C34A C 0.7164(6) 0.8841(5) 0.5286(3) 0.0634(18) Uani 1 1 d . . . . .
H34A H 0.777012 0.849042 0.507709 0.095 Uiso 1 1 calc R U . . .
H34B H 0.717513 0.963667 0.521295 0.095 Uiso 1 1 calc R U . . .
H34C H 0.646883 0.853274 0.514917 0.095 Uiso 1 1 calc R U . . .
C35A C 0.9526(11) 0.7337(19) 0.6060(7) 0.041(3) Uani 0.646(8) 1 d D U P A 1
H35A H 0.955229 0.789389 0.574588 0.049 Uiso 0.646(8) 1 calc R U P A 1
H35B H 1.004839 0.674359 0.595803 0.049 Uiso 0.646(8) 1 calc R U P A 1
C36A C 0.9897(8) 0.7870(9) 0.6622(5) 0.068(3) Uani 0.646(8) 1 d D U P A 1
H36A H 1.059935 0.824031 0.655931 0.102 Uiso 0.646(8) 1 calc R U P A 1
H36B H 0.997983 0.730432 0.692256 0.102 Uiso 0.646(8) 1 calc R U P A 1
H36C H 0.935023 0.841169 0.674665 0.102 Uiso 0.646(8) 1 calc R U P A 1
C35C C 0.952(2) 0.728(4) 0.5946(13) 0.043(4) Uani 0.354(8) 1 d D U P A 2
H35E H 1.004261 0.698850 0.623433 0.052 Uiso 0.354(8) 1 calc R U P A 2
H35F H 0.951695 0.809794 0.598238 0.052 Uiso 0.354(8) 1 calc R U P A 2
C36C C 0.9906(12) 0.6964(14) 0.5323(8) 0.054(3) Uani 0.354(8) 1 d D U P A 2
H36G H 0.943763 0.732488 0.503402 0.081 Uiso 0.354(8) 1 calc R U P A 2
H36H H 0.985859 0.616247 0.527512 0.081 Uiso 0.354(8) 1 calc R U P A 2
H36I H 1.066459 0.720168 0.526797 0.081 Uiso 0.354(8) 1 calc R U P A 2
O1B O 0.0939(3) 1.1887(3) 0.37607(18) 0.0395(8) Uani 1 1 d . . . . .
O2B O 0.5100(3) 1.2885(3) 0.35540(19) 0.0469(9) Uani 1 1 d . . . . .
O3B O 0.8202(3) 0.7312(3) 0.37480(19) 0.0497(9) Uani 1 1 d . . . . .
N1B N 0.2453(3) 0.9420(3) 0.37761(16) 0.0257(7) Uani 1 1 d . . . . .
N2B N 0.4880(3) 1.0047(3) 0.37220(19) 0.0309(8) Uani 1 1 d . . . . .
H2B H 0.451391 0.942738 0.376597 0.037 Uiso 1 1 calc R U . . .
N3B N 0.5358(3) 0.7632(3) 0.37945(18) 0.0325(8) Uani 1 1 d . . . . .
N4B N 0.2991(3) 0.7081(3) 0.38309(16) 0.0240(7) Uani 1 1 d . . . . .
H4B H 0.336325 0.769517 0.378219 0.029 Uiso 1 1 calc R U . . .
C1B C 0.1425(3) 0.9019(3) 0.3813(2) 0.0261(8) Uani 1 1 d . . . . .
C2B C 0.0550(4) 0.9915(4) 0.3806(2) 0.0290(9) Uani 1 1 d . . . . .
C3B C 0.1273(4) 1.0926(4) 0.3774(2) 0.0318(9) Uani 1 1 d . . . . .
C4B C 0.2402(4) 1.0539(4) 0.3740(2) 0.0292(9) Uani 1 1 d . . . . .
C5B C 0.3266(4) 1.1272(3) 0.3679(2) 0.0307(10) Uani 1 1 d . . . . .
H5B H 0.306775 1.202619 0.364202 0.037 Uiso 1 1 calc R U . . .
C6B C 0.4374(4) 1.1055(4) 0.3666(2) 0.0314(10) Uani 1 1 d . . . . .
C7B C 0.5245(4) 1.1878(4) 0.3603(3) 0.0413(12) Uani 1 1 d . . . . .
C8B C 0.6324(4) 1.1282(5) 0.3621(3) 0.0444(13) Uani 1 1 d . . . . .
C9B C 0.5990(3) 1.0086(4) 0.3704(2) 0.0352(10) Uani 1 1 d . . . . .
C10B C 0.6671(3) 0.9191(4) 0.3728(2) 0.0349(10) Uani 1 1 d . . . . .
H10B H 0.743333 0.934242 0.372511 0.042 Uiso 1 1 calc R U . . .
C11B C 0.6371(4) 0.8070(4) 0.3757(2) 0.0352(10) Uani 1 1 d . . . . .
C12B C 0.7218(4) 0.7185(4) 0.3749(2) 0.0363(10) Uani 1 1 d . . . . .
C13B C 0.6578(4) 0.6099(4) 0.3719(3) 0.0394(12) Uani 1 1 d . . . . .
C14B C 0.5429(3) 0.6501(4) 0.3791(2) 0.0299(9) Uani 1 1 d . . . . .
C15B C 0.4556(4) 0.5797(4) 0.3839(2) 0.0290(9) Uani 1 1 d . . . . .
H15B H 0.473226 0.503437 0.385191 0.035 Uiso 1 1 calc R U . . .
C16B C 0.3438(4) 0.6049(3) 0.38715(18) 0.0266(9) Uani 1 1 d . . . . .
C17B C 0.2551(4) 0.5289(3) 0.39552(19) 0.0274(9) Uani 1 1 d . . . . .
C18B C 0.1588(3) 0.5890(3) 0.39647(19) 0.0272(9) Uani 1 1 d D . . . .
C19B C 0.1874(3) 0.7013(3) 0.38776(19) 0.0253(8) Uani 1 1 d . . . . .
C20B C 0.1159(3) 0.7911(3) 0.3855(2) 0.0277(9) Uani 1 1 d . . . . .
H20B H 0.040072 0.774190 0.386889 0.033 Uiso 1 1 calc R U . . .
C21B C -0.0170(4) 0.9846(4) 0.3257(2) 0.0369(11) Uani 1 1 d . . . . .
H21C H -0.060362 0.915744 0.327447 0.044 Uiso 1 1 calc R U . . .
H21D H -0.069065 1.047066 0.326024 0.044 Uiso 1 1 calc R U . . .
C22B C 0.0452(5) 0.9866(4) 0.2689(2) 0.0448(12) Uani 1 1 d . . . . .
H22D H -0.006355 0.979928 0.236468 0.067 Uiso 1 1 calc R U . . .
H22E H 0.096854 0.924849 0.267927 0.067 Uiso 1 1 calc R U . . .
H22F H 0.085335 1.056162 0.265631 0.067 Uiso 1 1 calc R U . . .
C23B C -0.0147(4) 0.9915(4) 0.4363(2) 0.0367(10) Uani 1 1 d . . . . .
H23C H -0.063546 1.056579 0.435532 0.044 Uiso 1 1 calc R U . . .
H23D H -0.061532 0.924968 0.436230 0.044 Uiso 1 1 calc R U . . .
C24B C 0.0502(5) 0.9936(5) 0.4925(2) 0.0416(11) Uani 1 1 d . . . . .
H24D H 0.097044 0.928199 0.494597 0.062 Uiso 1 1 calc R U . . .
H24E H -0.000273 0.993871 0.525669 0.062 Uiso 1 1 calc R U . . .
H24F H 0.095645 1.060076 0.493696 0.062 Uiso 1 1 calc R U . . .
C25B C 0.6911(5) 1.1484(5) 0.3047(3) 0.0585(16) Uani 1 1 d . . . . .
H25C H 0.704370 1.228492 0.300767 0.070 Uiso 1 1 calc R U . . .
H25D H 0.763276 1.111576 0.306336 0.070 Uiso 1 1 calc R U . . .
C26B C 0.6361(8) 1.1117(7) 0.2547(4) 0.078(2) Uani 1 1 d . . . . .
H26D H 0.563508 1.145788 0.252884 0.094 Uiso 1 1 calc R U . . .
H26E H 0.628344 1.031368 0.256103 0.094 Uiso 1 1 calc R U . . .
H26F H 0.678140 1.132402 0.220038 0.094 Uiso 1 1 calc R U . . .
C27B C 0.7018(4) 1.1762(5) 0.4137(3) 0.0558(16) Uani 1 1 d . . . . .
H27C H 0.767562 1.129691 0.419156 0.067 Uiso 1 1 calc R U . . .
H27D H 0.726917 1.251148 0.403091 0.067 Uiso 1 1 calc R U . . .
C28B C 0.6406(6) 1.1825(6) 0.4707(3) 0.0647(17) Uani 1 1 d . . . . .
H28D H 0.573996 1.226376 0.465477 0.097 Uiso 1 1 calc R U . . .
H28E H 0.687110 1.217080 0.500189 0.097 Uiso 1 1 calc R U . . .
H28F H 0.620804 1.107930 0.483327 0.097 Uiso 1 1 calc R U . . .
C29B C 0.6735(5) 0.5586(6) 0.3090(3) 0.0573(15) Uani 1 1 d . . . . .
H29C H 0.752316 0.543051 0.303480 0.069 Uiso 1 1 calc R U . . .
H29D H 0.634632 0.487061 0.307856 0.069 Uiso 1 1 calc R U . . .
C30B C 0.6363(6) 0.6241(7) 0.2599(3) 0.073(2) Uani 1 1 d . . . . .
H30D H 0.652323 0.584882 0.223613 0.110 Uiso 1 1 calc R U . . .
H30E H 0.674295 0.695224 0.259920 0.110 Uiso 1 1 calc R U . . .
H30F H 0.557324 0.636313 0.263057 0.110 Uiso 1 1 calc R U . . .
C31B C 0.6946(4) 0.5236(5) 0.4153(2) 0.0455(12) Uani 1 1 d . . . . .
H31C H 0.651973 0.455252 0.408833 0.055 Uiso 1 1 calc R U . . .
H31D H 0.772598 0.506240 0.408168 0.055 Uiso 1 1 calc R U . . .
C32B C 0.6810(6) 0.5592(6) 0.4777(3) 0.0610(16) Uani 1 1 d . . . . .
H32D H 0.728873 0.622297 0.485500 0.092 Uiso 1 1 calc R U . . .
H32E H 0.700510 0.498153 0.503533 0.092 Uiso 1 1 calc R U . . .
H32F H 0.604728 0.580505 0.484482 0.092 Uiso 1 1 calc R U . . .
C33B C 0.2688(4) 0.4091(4) 0.4076(2) 0.0336(10) Uani 1 1 d . . . . .
H33C H 0.333693 0.381770 0.386250 0.040 Uiso 1 1 calc R U . . .
H33D H 0.204029 0.369085 0.392681 0.040 Uiso 1 1 calc R U . . .
C34B C 0.2826(6) 0.3837(4) 0.4719(3) 0.0556(15) Uani 1 1 d . . . . .
H34D H 0.282201 0.303688 0.477686 0.083 Uiso 1 1 calc R U . . .
H34E H 0.222194 0.416870 0.493778 0.083 Uiso 1 1 calc R U . . .
H34F H 0.352167 0.414146 0.485631 0.083 Uiso 1 1 calc R U . . .
C35B C 0.0450(10) 0.5506(14) 0.4110(6) 0.037(2) Uani 0.646(8) 1 d D U P A 1
H35C H 0.041028 0.469853 0.405065 0.044 Uiso 0.646(8) 1 calc R U P A 1
H35D H -0.007087 0.585433 0.383662 0.044 Uiso 0.646(8) 1 calc R U P A 1
C36B C 0.0094(6) 0.5769(6) 0.4733(3) 0.0388(17) Uani 0.646(8) 1 d D U P A 1
H36D H 0.013178 0.656664 0.479687 0.058 Uiso 0.646(8) 1 calc R U P A 1
H36E H 0.058114 0.539397 0.500774 0.058 Uiso 0.646(8) 1 calc R U P A 1
H36F H -0.065828 0.551502 0.479283 0.058 Uiso 0.646(8) 1 calc R U P A 1
C35D C 0.0443(19) 0.539(3) 0.3969(13) 0.044(4) Uani 0.354(8) 1 d D U P A 2
H35G H -0.010288 0.598976 0.399900 0.052 Uiso 0.354(8) 1 calc R U P A 2
H35H H 0.036412 0.491455 0.431672 0.052 Uiso 0.354(8) 1 calc R U P A 2
C36D C 0.0204(14) 0.4696(15) 0.3414(9) 0.062(4) Uani 0.354(8) 1 d D U P A 2
H36J H 0.033853 0.514658 0.306767 0.093 Uiso 0.354(8) 1 calc R U P A 2
H36K H -0.056057 0.445498 0.341790 0.093 Uiso 0.354(8) 1 calc R U P A 2
H36L H 0.068499 0.404970 0.340759 0.093 Uiso 0.354(8) 1 calc R U P A 2

loop_
_atom_site_aniso_label
_atom_site_aniso_U_11
_atom_site_aniso_U_22
_atom_site_aniso_U_33
_atom_site_aniso_U_23
_atom_site_aniso_U_13
_atom_site_aniso_U_12
O1 0.089(7) 0.105(8) 0.235(14) 0.019(8) -0.026(8) 0.006(6)
C1 0.098(8) 0.108(9) 0.173(12) 0.003(8) -0.013(8) 0.021(7)
O1A 0.0318(17) 0.0234(15) 0.067(2) 0.0025(16) 0.0025(17) 0.0058(12)
O2A 0.0244(15) 0.0270(17) 0.068(3) 0.0070(15) 0.0018(15) 0.0032(12)
O3A 0.0172(14) 0.0399(17) 0.059(2) 0.0012(16) -0.0045(14) 0.0031(12)
N1A 0.0197(16) 0.0203(15) 0.0303(17) 0.0029(14) 0.0015(15) -0.0011(12)
N2A 0.0194(16) 0.0230(15) 0.0348(18) -0.0004(15) -0.0014(15) -0.0040(12)
N3A 0.0182(16) 0.0297(17) 0.0315(19) 0.0037(15) 0.0007(15) 0.0030(14)
N4A 0.0166(15) 0.0192(15) 0.0345(19) 0.0025(14) 0.0000(14) 0.0018(12)
C1A 0.0159(16) 0.028(2) 0.0285(19) -0.0005(16) 0.0016(15) 0.0005(14)
C2A 0.0177(18) 0.026(2) 0.035(2) 0.0004(18) -0.0010(18) 0.0038(15)
C3A 0.022(2) 0.0228(19) 0.041(2) 0.0039(19) 0.0006(19) 0.0084(15)
C4A 0.022(2) 0.0230(19) 0.035(2) 0.0024(18) 0.0042(18) -0.0026(15)
C5A 0.023(2) 0.028(2) 0.037(2) 0.0023(18) 0.0060(19) -0.0015(17)
C6A 0.032(2) 0.024(2) 0.032(2) -0.0043(18) 0.0060(18) -0.0036(16)
C7A 0.021(2) 0.029(2) 0.038(2) -0.0006(17) 0.0034(18) 0.0030(16)
C8A 0.026(2) 0.027(2) 0.036(2) 0.0033(17) 0.0004(18) -0.0048(16)
C9A 0.031(2) 0.031(2) 0.027(2) 0.0012(18) 0.0002(18) -0.0064(16)
C10A 0.027(2) 0.033(2) 0.031(2) 0.0016(18) 0.0033(18) -0.0075(16)
C11A 0.0206(18) 0.035(2) 0.028(2) 0.0035(17) -0.0017(16) -0.0025(16)
C12A 0.026(2) 0.031(2) 0.038(2) 0.0026(19) 0.0010(19) 0.0055(16)
C13A 0.020(2) 0.042(3) 0.037(2) -0.001(2) 0.0031(19) 0.0043(17)
C14A 0.021(2) 0.029(2) 0.033(2) -0.0001(17) -0.0031(17) 0.0083(15)
C15A 0.026(2) 0.031(2) 0.032(2) 0.0018(18) -0.0031(18) 0.0007(17)
C16A 0.022(2) 0.0204(19) 0.033(2) -0.0005(16) 0.0008(16) 0.0012(15)
C17A 0.028(2) 0.022(2) 0.033(2) -0.0014(16) 0.0016(17) 0.0040(17)
C18A 0.019(2) 0.0215(19) 0.045(2) -0.0007(16) -0.0007(17) 0.0003(15)
C19A 0.0219(19) 0.0230(19) 0.033(2) 0.0050(16) -0.0002(17) -0.0004(15)
C20A 0.0190(18) 0.026(2) 0.030(2) -0.0015(16) -0.0007(16) 0.0061(15)
C21A 0.027(2) 0.029(2) 0.041(2) 0.0007(17) 0.0018(18) 0.0025(16)
C22A 0.039(3) 0.034(2) 0.042(2) -0.0039(19) 0.006(2) 0.0071(19)
C23A 0.021(2) 0.033(2) 0.050(3) 0.0018(19) -0.0041(18) 0.0043(16)
C24A 0.052(3) 0.056(3) 0.037(3) 0.002(2) -0.007(2) 0.014(3)
C25A 0.034(3) 0.037(2) 0.055(3) -0.005(2) -0.011(2) -0.001(2)
C26A 0.060(4) 0.053(3) 0.046(3) -0.002(2) -0.011(3) -0.001(3)
C27A 0.030(2) 0.035(2) 0.052(3) 0.007(2) 0.011(2) 0.0032(19)
C28A 0.071(4) 0.059(4) 0.042(3) 0.007(3) 0.017(3) 0.000(3)
C29A 0.029(2) 0.032(2) 0.051(3) -0.006(2) -0.002(2) 0.0059(18)
C30A 0.040(3) 0.056(3) 0.042(3) 0.005(2) -0.009(2) 0.007(2)
C31A 0.033(2) 0.067(3) 0.041(3) -0.014(2) 0.002(2) 0.004(2)
C32A 0.077(5) 0.094(5) 0.033(3) -0.005(3) 0.003(3) 0.011(4)
C33A 0.030(2) 0.0189(19) 0.058(3) 0.0001(18) 0.001(2) 0.0038(16)
C34A 0.081(5) 0.036(3) 0.072(4) 0.022(3) 0.007(3) 0.011(3)
C35A 0.013(3) 0.028(4) 0.082(7) 0.004(5) 0.003(4) -0.008(3)
C36A 0.033(4) 0.069(5) 0.102(7) -0.040(5) -0.005(4) -0.012(4)
C35C 0.022(6) 0.035(6) 0.073(7) -0.002(7) -0.002(6) -0.007(5)
C36C 0.026(6) 0.051(7) 0.086(8) 0.007(7) 0.000(6) -0.008(5)
O1B 0.0365(18) 0.0175(14) 0.064(2) -0.0028(15) 0.0004(16) 0.0055(12)
O2B 0.042(2) 0.0270(16) 0.072(3) 0.0046(16) -0.0028(18) 0.0025(15)
O3B 0.0227(17) 0.052(2) 0.074(3) 0.0091(19) 0.0065(18) 0.0032(15)
N1B 0.0228(17) 0.0217(16) 0.0327(18) -0.0022(14) 0.0024(15) 0.0051(15)
N2B 0.0212(16) 0.0286(16) 0.043(2) 0.0004(15) 0.0031(17) -0.0034(16)
N3B 0.0245(19) 0.038(2) 0.035(2) 0.0058(17) -0.0003(16) 0.0028(16)
N4B 0.0140(15) 0.0237(16) 0.0343(19) -0.0014(14) 0.0007(13) -0.0003(12)
C1B 0.0231(19) 0.0240(19) 0.031(2) -0.0022(17) -0.0017(17) 0.0064(15)
C2B 0.0245(19) 0.0190(18) 0.044(2) 0.0024(18) 0.003(2) 0.0061(17)
C3B 0.034(2) 0.023(2) 0.038(2) -0.002(2) 0.004(2) 0.0017(18)
C4B 0.030(2) 0.024(2) 0.034(2) -0.0036(17) -0.0001(19) 0.0055(17)
C5B 0.027(2) 0.0175(19) 0.047(3) -0.0015(17) 0.0012(19) 0.0013(17)
C6B 0.022(2) 0.030(2) 0.042(2) 0.0005(18) 0.0010(18) -0.0053(17)
C7B 0.033(3) 0.036(3) 0.056(3) 0.002(2) 0.007(2) -0.009(2)
C8B 0.020(2) 0.048(3) 0.065(3) -0.006(3) 0.001(2) -0.005(2)
C9B 0.0236(19) 0.037(2) 0.045(3) 0.001(2) 0.0042(19) -0.0004(19)
C10B 0.0139(18) 0.040(2) 0.050(3) 0.005(2) -0.0020(18) -0.0024(16)
C11B 0.026(2) 0.038(2) 0.042(3) 0.007(2) 0.0002(19) 0.0039(19)
C12B 0.020(2) 0.050(3) 0.039(3) 0.002(2) -0.0009(18) 0.0033(18)
C13B 0.020(2) 0.036(3) 0.063(3) 0.006(2) 0.007(2) 0.0122(18)
C14B 0.0152(19) 0.042(2) 0.032(2) 0.0018(19) 0.0060(17) 0.0016(17)
C15B 0.021(2) 0.027(2) 0.039(2) 0.0039(17) 0.0053(18) 0.0074(16)
C16B 0.024(2) 0.027(2) 0.029(2) 0.0017(17) 0.0021(17) 0.0027(16)
C17B 0.025(2) 0.024(2) 0.033(2) 0.0028(16) -0.0014(18) 0.0006(16)
C18B 0.022(2) 0.025(2) 0.034(2) 0.0014(17) -0.0006(16) 0.0002(16)
C19B 0.0183(19) 0.0267(19) 0.031(2) 0.0003(16) -0.0010(16) 0.0024(15)
C20B 0.0176(19) 0.028(2) 0.038(2) 0.0018(18) 0.0000(17) -0.0015(15)
C21B 0.038(3) 0.026(2) 0.046(3) 0.0030(18) -0.010(2) 0.0088(18)
C22B 0.054(3) 0.041(3) 0.040(3) 0.002(2) -0.008(2) -0.002(2)
C23B 0.029(2) 0.028(2) 0.053(3) -0.0042(19) 0.009(2) 0.0019(17)
C24B 0.043(3) 0.045(3) 0.036(2) -0.005(2) 0.006(2) 0.010(2)
C25B 0.041(3) 0.052(3) 0.082(4) 0.026(3) 0.011(3) 0.013(2)
C26B 0.085(6) 0.085(5) 0.064(5) 0.009(4) 0.018(4) -0.009(4)
C27B 0.028(3) 0.046(3) 0.094(5) 0.012(3) -0.019(3) -0.007(2)
C28B 0.066(4) 0.067(4) 0.062(4) 0.002(3) -0.029(3) -0.008(3)
C29B 0.031(3) 0.065(4) 0.076(4) -0.014(3) 0.018(3) 0.010(2)
C30B 0.064(4) 0.116(6) 0.041(3) -0.012(3) 0.011(3) 0.008(4)
C31B 0.035(3) 0.054(3) 0.048(3) 0.005(2) 0.001(2) 0.013(2)
C32B 0.055(4) 0.072(4) 0.056(4) -0.007(3) -0.014(3) 0.012(3)
C33B 0.028(2) 0.027(2) 0.046(3) -0.0009(18) 0.0048(19) 0.0045(17)
C34B 0.076(4) 0.033(3) 0.057(3) 0.014(2) 0.003(3) 0.014(3)
C35B 0.025(4) 0.026(4) 0.059(6) 0.005(4) -0.004(4) -0.004(3)
C36B 0.028(3) 0.037(4) 0.051(4) 0.010(3) 0.013(3) 0.001(3)
C35D 0.022(6) 0.036(7) 0.073(9) 0.012(7) 0.006(7) -0.007(5)
C36D 0.035(6) 0.050(7) 0.100(9) 0.001(6) -0.007(6) -0.005(5)

loop_
_atom_type_symbol
_atom_type_description
_atom_type_scat_dispersion_real
_atom_type_scat_dispersion_imag
_atom_type_scat_source
C C 0.0181 0.0091 'International Tables Vol C Tables 4.2.6.8 and 6.1.1.4'
H H 0.0000 0.0000 'International Tables Vol C Tables 4.2.6.8 and 6.1.1.4'
N N 0.0311 0.0180 'International Tables Vol C Tables 4.2.6.8 and 6.1.1.4'
O O 0.0492 0.0322 'International Tables Vol C Tables 4.2.6.8 and 6.1.1.4'

loop_
_geom_angle_atom_site_label_1
_geom_angle_atom_site_label_2
_geom_angle_atom_site_label_3
_geom_angle
_geom_angle_site_symmetry_1
_geom_angle_site_symmetry_3
_geom_angle_publ_flag
C1 O1 H1D 109.5 . . ?
O1 C1 H1A 109.5 . . ?
O1 C1 H1B 109.5 . . ?
H1A C1 H1B 109.5 . . ?
O1 C1 H1C 109.5 . . ?
H1A C1 H1C 109.5 . . ?
H1B C1 H1C 109.5 . . ?
C4A N1A C1A 108.2(3) . . ?
C9A N2A C6A 115.2(3) . . ?
C9A N2A H2A 122.4 . . ?
C6A N2A H2A 122.4 . . ?
C11A N3A C14A 109.0(3) . . ?
C16A N4A C19A 110.4(3) . . ?
C16A N4A H4A 124.8 . . ?
C19A N4A H4A 124.8 . . ?
N1A C1A C20A 125.4(3) . . ?
N1A C1A C2A 112.8(3) . . ?
C20A C1A C2A 121.8(4) . . ?
C3A C2A C1A 101.3(3) . . ?
C3A C2A C21A 110.4(4) . . ?
C1A C2A C21A 112.1(4) . . ?
C3A C2A C23A 109.8(4) . . ?
C1A C2A C23A 112.7(4) . . ?
C21A C2A C23A 110.4(3) . . ?
O1A C3A C4A 127.0(4) . . ?
O1A C3A C2A 127.3(4) . . ?
C4A C3A C2A 105.7(3) . . ?
N1A C4A C5A 126.5(4) . . ?
N1A C4A C3A 112.0(3) . . ?
C5A C4A C3A 121.5(4) . . ?
C6A C5A C4A 128.5(4) . . ?
C6A C5A H5A 115.8 . . ?
C4A C5A H5A 115.8 . . ?
C5A C6A N2A 128.8(4) . . ?
C5A C6A C7A 124.5(4) . . ?
N2A C6A C7A 106.6(4) . . ?
O2A C7A C6A 127.3(4) . . ?
O2A C7A C8A 125.5(4) . . ?
C6A C7A C8A 107.2(4) . . ?
C9A C8A C25A 114.0(4) . . ?
C9A C8A C7A 102.9(4) . . ?
C25A C8A C7A 110.1(4) . . ?
C9A C8A C27A 111.6(4) . . ?
C25A C8A C27A 109.7(4) . . ?
C7A C8A C27A 108.3(4) . . ?
N2A C9A C10A 125.6(4) . . ?
N2A C9A C8A 108.0(4) . . ?
C10A C9A C8A 126.3(4) . . ?
C9A C10A C11A 127.1(4) . . ?
C9A C10A H10A 116.4 . . ?
C11A C10A H10A 116.4 . . ?
N3A C11A C10A 127.6(4) . . ?
N3A C11A C12A 111.2(4) . . ?
C10A C11A C12A 121.2(4) . . ?
O3A C12A C11A 126.2(4) . . ?
O3A C12A C13A 127.3(4) . . ?
C11A C12A C13A 106.4(4) . . ?
C29A C13A C12A 113.9(4) . . ?
C29A C13A C14A 115.9(4) . . ?
C12A C13A C14A 99.5(3) . . ?
C29A C13A C31A 109.7(4) . . ?
C12A C13A C31A 106.9(4) . . ?
C14A C13A C31A 110.3(4) . . ?
N3A C14A C15A 126.3(4) . . ?
N3A C14A C13A 113.0(4) . . ?
C15A C14A C13A 120.7(4) . . ?
C14A C15A C16A 127.9(4) . . ?
C14A C15A H15A 116.1 . . ?
C16A C15A H15A 116.1 . . ?
N4A C16A C15A 125.6(4) . . ?
N4A C16A C17A 106.6(3) . . ?
C15A C16A C17A 127.7(4) . . ?
C18A C17A C16A 108.1(4) . . ?
C18A C17A C33A 127.0(4) . . ?
C16A C17A C33A 124.7(4) . . ?
C17A C18A C19A 107.9(4) . . ?
C17A C18A C35C 127(2) . . ?
C19A C18A C35C 124(2) . . ?
C17A C18A C35A 126.5(10) . . ?
C19A C18A C35A 125.5(10) . . ?
N4A C19A C20A 124.4(4) . . ?
N4A C19A C18A 106.9(3) . . ?
C20A C19A C18A 128.7(4) . . ?
C1A C20A C19A 128.4(4) . . ?
C1A C20A H20A 115.8 . . ?
C19A C20A H20A 115.8 . . ?
C22A C21A C2A 115.1(4) . . ?
C22A C21A H21A 108.5 . . ?
C2A C21A H21A 108.5 . . ?
C22A C21A H21B 108.5 . . ?
C2A C21A H21B 108.5 . . ?
H21A C21A H21B 107.5 . . ?
C21A C22A H22A 109.5 . . ?
C21A C22A H22B 109.5 . . ?
H22A C22A H22B 109.5 . . ?
C21A C22A H22C 109.5 . . ?
H22A C22A H22C 109.5 . . ?
H22B C22A H22C 109.5 . . ?
C24A C23A C2A 114.2(4) . . ?
C24A C23A H23A 108.7 . . ?
C2A C23A H23A 108.7 . . ?
C24A C23A H23B 108.7 . . ?
C2A C23A H23B 108.7 . . ?
H23A C23A H23B 107.6 . . ?
C23A C24A H24A 109.5 . . ?
C23A C24A H24B 109.5 . . ?
H24A C24A H24B 109.5 . . ?
C23A C24A H24C 109.5 . . ?
H24A C24A H24C 109.5 . . ?
H24B C24A H24C 109.5 . . ?
C8A C25A C26A 114.5(4) . . ?
C8A C25A H25A 108.6 . . ?
C26A C25A H25A 108.6 . . ?
C8A C25A H25B 108.6 . . ?
C26A C25A H25B 108.6 . . ?
H25A C25A H25B 107.6 . . ?
C25A C26A H26A 109.5 . . ?
C25A C26A H26B 109.5 . . ?
H26A C26A H26B 109.5 . . ?
C25A C26A H26C 109.5 . . ?
H26A C26A H26C 109.5 . . ?
H26B C26A H26C 109.5 . . ?
C28A C27A C8A 114.7(4) . . ?
C28A C27A H27A 108.6 . . ?
C8A C27A H27A 108.6 . . ?
C28A C27A H27B 108.6 . . ?
C8A C27A H27B 108.6 . . ?
H27A C27A H27B 107.6 . . ?
C27A C28A H28A 109.5 . . ?
C27A C28A H28B 109.5 . . ?
H28A C28A H28B 109.5 . . ?
C27A C28A H28C 109.5 . . ?
H28A C28A H28C 109.5 . . ?
H28B C28A H28C 109.5 . . ?
C13A C29A C30A 114.5(4) . . ?
C13A C29A H29A 108.6 . . ?
C30A C29A H29A 108.6 . . ?
C13A C29A H29B 108.6 . . ?
C30A C29A H29B 108.6 . . ?
H29A C29A H29B 107.6 . . ?
C29A C30A H30A 109.5 . . ?
C29A C30A H30B 109.5 . . ?
H30A C30A H30B 109.5 . . ?
C29A C30A H30C 109.5 . . ?
H30A C30A H30C 109.5 . . ?
H30B C30A H30C 109.5 . . ?
C32A C31A C13A 115.5(5) . . ?
C32A C31A H31A 108.4 . . ?
C13A C31A H31A 108.4 . . ?
C32A C31A H31B 108.4 . . ?
C13A C31A H31B 108.4 . . ?
H31A C31A H31B 107.5 . . ?
C31A C32A H32A 109.5 . . ?
C31A C32A H32B 109.5 . . ?
H32A C32A H32B 109.5 . . ?
C31A C32A H32C 109.5 . . ?
H32A C32A H32C 109.5 . . ?
H32B C32A H32C 109.5 . . ?
C17A C33A C34A 111.9(4) . . ?
C17A C33A H33A 109.2 . . ?
C34A C33A H33A 109.2 . . ?
C17A C33A H33B 109.2 . . ?
C34A C33A H33B 109.2 . . ?
H33A C33A H33B 107.9 . . ?
C33A C34A H34A 109.5 . . ?
C33A C34A H34B 109.5 . . ?
H34A C34A H34B 109.5 . . ?
C33A C34A H34C 109.5 . . ?
H34A C34A H34C 109.5 . . ?
H34B C34A H34C 109.5 . . ?
C18A C35A C36A 114.2(9) . . ?
C18A C35A H35A 108.7 . . ?
C36A C35A H35A 108.7 . . ?
C18A C35A H35B 108.7 . . ?
C36A C35A H35B 108.7 . . ?
H35A C35A H35B 107.6 . . ?
C35A C36A H36A 109.5 . . ?
C35A C36A H36B 109.5 . . ?
H36A C36A H36B 109.5 . . ?
C35A C36A H36C 109.5 . . ?
H36A C36A H36C 109.5 . . ?
H36B C36A H36C 109.5 . . ?
C18A C35C C36C 112.6(17) . . ?
C18A C35C H35E 109.1 . . ?
C36C C35C H35E 109.1 . . ?
C18A C35C H35F 109.1 . . ?
C36C C35C H35F 109.1 . . ?
H35E C35C H35F 107.8 . . ?
C35C C36C H36G 109.5 . . ?
C35C C36C H36H 109.5 . . ?
H36G C36C H36H 109.5 . . ?
C35C C36C H36I 109.5 . . ?
H36G C36C H36I 109.5 . . ?
H36H C36C H36I 109.5 . . ?
C1B N1B C4B 108.7(4) . . ?
C9B N2B C6B 114.5(4) . . ?
C9B N2B H2B 122.8 . . ?
C6B N2B H2B 122.8 . . ?
C11B N3B C14B 109.5(4) . . ?
C16B N4B C19B 109.6(3) . . ?
C16B N4B H4B 125.2 . . ?
C19B N4B H4B 125.2 . . ?
N1B C1B C20B 124.9(4) . . ?
N1B C1B C2B 113.2(4) . . ?
C20B C1B C2B 121.8(4) . . ?
C3B C2B C1B 99.7(3) . . ?
C3B C2B C23B 111.3(4) . . ?
C1B C2B C23B 112.2(4) . . ?
C3B C2B C21B 109.8(4) . . ?
C1B C2B C21B 111.7(4) . . ?
C23B C2B C21B 111.5(4) . . ?
O1B C3B C4B 128.0(4) . . ?
O1B C3B C2B 124.9(4) . . ?
C4B C3B C2B 107.1(4) . . ?
N1B C4B C5B 127.6(4) . . ?
N1B C4B C3B 111.2(4) . . ?
C5B C4B C3B 121.2(4) . . ?
C6B C5B C4B 128.8(4) . . ?
C6B C5B H5B 115.6 . . ?
C4B C5B H5B 115.6 . . ?
N2B C6B C5B 127.5(4) . . ?
N2B C6B C7B 106.7(4) . . ?
C5B C6B C7B 125.8(4) . . ?
O2B C7B C6B 125.1(5) . . ?
O2B C7B C8B 127.0(5) . . ?
C6B C7B C8B 107.9(4) . . ?
C7B C8B C9B 103.1(4) . . ?
C7B C8B C25B 108.1(5) . . ?
C9B C8B C25B 112.9(5) . . ?
C7B C8B C27B 108.4(5) . . ?
C9B C8B C27B 113.9(5) . . ?
C25B C8B C27B 109.9(5) . . ?
N2B C9B C10B 125.3(5) . . ?
N2B C9B C8B 107.8(4) . . ?
C10B C9B C8B 126.8(4) . . ?
C9B C10B C11B 127.5(4) . . ?
C9B C10B H10B 116.3 . . ?
C11B C10B H10B 116.3 . . ?
N3B C11B C10B 128.4(4) . . ?
N3B C11B C12B 110.8(4) . . ?
C10B C11B C12B 120.8(4) . . ?
O3B C12B C11B 126.7(5) . . ?
O3B C12B C13B 127.9(5) . . ?
C11B C12B C13B 105.3(4) . . ?
C14B C13B C31B 115.6(5) . . ?
C14B C13B C12B 101.1(4) . . ?
C31B C13B C12B 114.4(5) . . ?
C14B C13B C29B 110.1(5) . . ?
C31B C13B C29B 107.1(5) . . ?
C12B C13B C29B 108.4(5) . . ?
C15B C14B N3B 124.9(4) . . ?
C15B C14B C13B 122.4(4) . . ?
N3B C14B C13B 112.7(4) . . ?
C14B C15B C16B 128.8(4) . . ?
C14B C15B H15B 115.6 . . ?
C16B C15B H15B 115.6 . . ?
N4B C16B C15B 125.8(4) . . ?
N4B C16B C17B 107.2(4) . . ?
C15B C16B C17B 127.0(4) . . ?
C18B C17B C16B 107.8(4) . . ?
C18B C17B C33B 127.3(4) . . ?
C16B C17B C33B 124.5(4) . . ?
C17B C18B C19B 107.0(4) . . ?
C17B C18B C35B 128.8(8) . . ?
C19B C18B C35B 123.8(8) . . ?
C17B C18B C35D 124.9(15) . . ?
C19B C18B C35D 127.4(16) . . ?
N4B C19B C20B 124.9(4) . . ?
N4B C19B C18B 108.3(3) . . ?
C20B C19B C18B 126.8(4) . . ?
C1B C20B C19B 127.7(4) . . ?
C1B C20B H20B 116.1 . . ?
C19B C20B H20B 116.1 . . ?
C22B C21B C2B 114.8(4) . . ?
C22B C21B H21C 108.6 . . ?
C2B C21B H21C 108.6 . . ?
C22B C21B H21D 108.6 . . ?
C2B C21B H21D 108.6 . . ?
H21C C21B H21D 107.5 . . ?
C21B C22B H22D 109.5 . . ?
C21B C22B H22E 109.5 . . ?
H22D C22B H22E 109.5 . . ?
C21B C22B H22F 109.5 . . ?
H22D C22B H22F 109.5 . . ?
H22E C22B H22F 109.5 . . ?
C24B C23B C2B 114.9(4) . . ?
C24B C23B H23C 108.5 . . ?
C2B C23B H23C 108.5 . . ?
C24B C23B H23D 108.5 . . ?
C2B C23B H23D 108.5 . . ?
H23C C23B H23D 107.5 . . ?
C23B C24B H24D 109.5 . . ?
C23B C24B H24E 109.5 . . ?
H24D C24B H24E 109.5 . . ?
C23B C24B H24F 109.5 . . ?
H24D C24B H24F 109.5 . . ?
H24E C24B H24F 109.5 . . ?
C26B C25B C8B 115.7(6) . . ?
C26B C25B H25C 108.3 . . ?
C8B C25B H25C 108.3 . . ?
C26B C25B H25D 108.3 . . ?
C8B C25B H25D 108.3 . . ?
H25C C25B H25D 107.4 . . ?
C25B C26B H26D 109.5 . . ?
C25B C26B H26E 109.5 . . ?
H26D C26B H26E 109.5 . . ?
C25B C26B H26F 109.5 . . ?
H26D C26B H26F 109.5 . . ?
H26E C26B H26F 109.5 . . ?
C28B C27B C8B 113.9(5) . . ?
C28B C27B H27C 108.8 . . ?
C8B C27B H27C 108.8 . . ?
C28B C27B H27D 108.8 . . ?
C8B C27B H27D 108.8 . . ?
H27C C27B H27D 107.7 . . ?
C27B C28B H28D 109.5 . . ?
C27B C28B H28E 109.5 . . ?
H28D C28B H28E 109.5 . . ?
C27B C28B H28F 109.5 . . ?
H28D C28B H28F 109.5 . . ?
H28E C28B H28F 109.5 . . ?
C30B C29B C13B 117.1(5) . . ?
C30B C29B H29C 108.0 . . ?
C13B C29B H29C 108.0 . . ?
C30B C29B H29D 108.0 . . ?
C13B C29B H29D 108.0 . . ?
H29C C29B H29D 107.3 . . ?
C29B C30B H30D 109.5 . . ?
C29B C30B H30E 109.5 . . ?
H30D C30B H30E 109.5 . . ?
C29B C30B H30F 109.5 . . ?
H30D C30B H30F 109.5 . . ?
H30E C30B H30F 109.5 . . ?
C32B C31B C13B 113.2(5) . . ?
C32B C31B H31C 108.9 . . ?
C13B C31B H31C 108.9 . . ?
C32B C31B H31D 108.9 . . ?
C13B C31B H31D 108.9 . . ?
H31C C31B H31D 107.7 . . ?
C31B C32B H32D 109.5 . . ?
C31B C32B H32E 109.5 . . ?
H32D C32B H32E 109.5 . . ?
C31B C32B H32F 109.5 . . ?
H32D C32B H32F 109.5 . . ?
H32E C32B H32F 109.5 . . ?
C17B C33B C34B 113.1(4) . . ?
C17B C33B H33C 109.0 . . ?
C34B C33B H33C 109.0 . . ?
C17B C33B H33D 109.0 . . ?
C34B C33B H33D 109.0 . . ?
H33C C33B H33D 107.8 . . ?
C33B C34B H34D 109.5 . . ?
C33B C34B H34E 109.5 . . ?
H34D C34B H34E 109.5 . . ?
C33B C34B H34F 109.5 . . ?
H34D C34B H34F 109.5 . . ?
H34E C34B H34F 109.5 . . ?
C18B C35B C36B 114.0(8) . . ?
C18B C35B H35C 108.8 . . ?
C36B C35B H35C 108.8 . . ?
C18B C35B H35D 108.8 . . ?
C36B C35B H35D 108.8 . . ?
H35C C35B H35D 107.6 . . ?
C35B C36B H36D 109.5 . . ?
C35B C36B H36E 109.5 . . ?
H36D C36B H36E 109.5 . . ?
C35B C36B H36F 109.5 . . ?
H36D C36B H36F 109.5 . . ?
H36E C36B H36F 109.5 . . ?
C18B C35D C36D 112.4(16) . . ?
C18B C35D H35G 109.1 . . ?
C36D C35D H35G 109.1 . . ?
C18B C35D H35H 109.1 . . ?
C36D C35D H35H 109.1 . . ?
H35G C35D H35H 107.9 . . ?
C35D C36D H36J 109.5 . . ?
C35D C36D H36K 109.5 . . ?
H36J C36D H36K 109.5 . . ?
C35D C36D H36L 109.5 . . ?
H36J C36D H36L 109.5 . . ?
H36K C36D H36L 109.5 . . ?

loop_
_geom_bond_atom_site_label_1
_geom_bond_atom_site_label_2
_geom_bond_distance
_geom_bond_site_symmetry_2
_geom_bond_publ_flag
O1 C1 1.31(2) . ?
O1 H1D 0.8400 . ?
C1 H1A 0.9800 . ?
C1 H1B 0.9800 . ?
C1 H1C 0.9800 . ?
O1A C3A 1.223(5) . ?
O2A C7A 1.230(6) . ?
O3A C12A 1.216(5) . ?
N1A C4A 1.352(5) . ?
N1A C1A 1.363(5) . ?
N2A C9A 1.356(6) . ?
N2A C6A 1.383(6) . ?
N2A H2A 0.8800 . ?
N3A C11A 1.351(5) . ?
N3A C14A 1.365(5) . ?
N4A C16A 1.367(5) . ?
N4A C19A 1.376(5) . ?
N4A H4A 0.8800 . ?
C1A C20A 1.367(6) . ?
C1A C2A 1.515(5) . ?
C2A C3A 1.504(6) . ?
C2A C21A 1.540(7) . ?
C2A C23A 1.548(6) . ?
C3A C4A 1.477(6) . ?
C4A C5A 1.411(6) . ?
C5A C6A 1.351(7) . ?
C5A H5A 0.9500 . ?
C6A C7A 1.472(6) . ?
C7A C8A 1.536(6) . ?
C8A C9A 1.517(6) . ?
C8A C25A 1.526(7) . ?
C8A C27A 1.560(7) . ?
C9A C10A 1.365(6) . ?
C10A C11A 1.406(6) . ?
C10A H10A 0.9500 . ?
C11A C12A 1.487(6) . ?
C12A C13A 1.525(6) . ?
C13A C29A 1.506(7) . ?
C13A C14A 1.535(6) . ?
C13A C31A 1.584(7) . ?
C14A C15A 1.381(6) . ?
C15A C16A 1.397(6) . ?
C15A H15A 0.9500 . ?
C16A C17A 1.439(6) . ?
C17A C18A 1.363(6) . ?
C17A C33A 1.498(6) . ?
C18A C19A 1.431(6) . ?
C18A C35C 1.508(19) . ?
C18A C35A 1.509(11) . ?
C19A C20A 1.396(5) . ?
C20A H20A 0.9500 . ?
C21A C22A 1.517(7) . ?
C21A H21A 0.9900 . ?
C21A H21B 0.9900 . ?
C22A H22A 0.9800 . ?
C22A H22B 0.9800 . ?
C22A H22C 0.9800 . ?
C23A C24A 1.512(7) . ?
C23A H23A 0.9900 . ?
C23A H23B 0.9900 . ?
C24A H24A 0.9800 . ?
C24A H24B 0.9800 . ?
C24A H24C 0.9800 . ?
C25A C26A 1.559(8) . ?
C25A H25A 0.9900 . ?
C25A H25B 0.9900 . ?
C26A H26A 0.9800 . ?
C26A H26B 0.9800 . ?
C26A H26C 0.9800 . ?
C27A C28A 1.512(9) . ?
C27A H27A 0.9900 . ?
C27A H27B 0.9900 . ?
C28A H28A 0.9800 . ?
C28A H28B 0.9800 . ?
C28A H28C 0.9800 . ?
C29A C30A 1.528(8) . ?
C29A H29A 0.9900 . ?
C29A H29B 0.9900 . ?
C30A H30A 0.9800 . ?
C30A H30B 0.9800 . ?
C30A H30C 0.9800 . ?
C31A C32A 1.509(9) . ?
C31A H31A 0.9900 . ?
C31A H31B 0.9900 . ?
C32A H32A 0.9800 . ?
C32A H32B 0.9800 . ?
C32A H32C 0.9800 . ?
C33A C34A 1.529(9) . ?
C33A H33A 0.9900 . ?
C33A H33B 0.9900 . ?
C34A H34A 0.9800 . ?
C34A H34B 0.9800 . ?
C34A H34C 0.9800 . ?
C35A C36A 1.513(16) . ?
C35A H35A 0.9900 . ?
C35A H35B 0.9900 . ?
C36A H36A 0.9800 . ?
C36A H36B 0.9800 . ?
C36A H36C 0.9800 . ?
C35C C36C 1.56(2) . ?
C35C H35E 0.9900 . ?
C35C H35F 0.9900 . ?
C36C H36G 0.9800 . ?
C36C H36H 0.9800 . ?
C36C H36I 0.9800 . ?
O1B C3B 1.235(6) . ?
O2B C7B 1.239(6) . ?
O3B C12B 1.213(6) . ?
N1B C1B 1.351(5) . ?
N1B C4B 1.361(5) . ?
N2B C9B 1.359(5) . ?
N2B C6B 1.377(6) . ?
N2B H2B 0.8800 . ?
N3B C11B 1.350(6) . ?
N3B C14B 1.374(6) . ?
N4B C16B 1.370(5) . ?
N4B C19B 1.372(5) . ?
N4B H4B 0.8800 . ?
C1B C20B 1.386(6) . ?
C1B C2B 1.526(6) . ?
C2B C3B 1.514(6) . ?
C2B C23B 1.539(7) . ?
C2B C21B 1.540(7) . ?
C3B C4B 1.460(7) . ?
C4B C5B 1.389(6) . ?
C5B C6B 1.380(7) . ?
C5B H5B 0.9500 . ?
C6B C7B 1.467(6) . ?
C7B C8B 1.505(8) . ?
C8B C9B 1.519(8) . ?
C8B C25B 1.522(9) . ?
C8B C27B 1.571(8) . ?
C9B C10B 1.370(7) . ?
C10B C11B 1.411(7) . ?
C10B H10B 0.9500 . ?
C11B C12B 1.492(7) . ?
C12B C13B 1.535(7) . ?
C13B C14B 1.496(6) . ?
C13B C31B 1.514(8) . ?
C13B C29B 1.586(9) . ?
C14B C15B 1.372(6) . ?
C15B C16B 1.403(6) . ?
C15B H15B 0.9500 . ?
C16B C17B 1.436(6) . ?
C17B C18B 1.385(6) . ?
C17B C33B 1.489(6) . ?
C18B C19B 1.421(6) . ?
C18B C35B 1.504(11) . ?
C18B C35D 1.524(17) . ?
C19B C20B 1.398(6) . ?
C20B H20B 0.9500 . ?
C21B C22B 1.510(8) . ?
C21B H21C 0.9900 . ?
C21B H21D 0.9900 . ?
C22B H22D 0.9800 . ?
C22B H22E 0.9800 . ?
C22B H22F 0.9800 . ?
C23B C24B 1.516(7) . ?
C23B H23C 0.9900 . ?
C23B H23D 0.9900 . ?
C24B H24D 0.9800 . ?
C24B H24E 0.9800 . ?
C24B H24F 0.9800 . ?
C25B C26B 1.404(11) . ?
C25B H25C 0.9900 . ?
C25B H25D 0.9900 . ?
C26B H26D 0.9800 . ?
C26B H26E 0.9800 . ?
C26B H26F 0.9800 . ?
C27B C28B 1.511(11) . ?
C27B H27C 0.9900 . ?
C27B H27D 0.9900 . ?
C28B H28D 0.9800 . ?
C28B H28E 0.9800 . ?
C28B H28F 0.9800 . ?
C29B C30B 1.453(10) . ?
C29B H29C 0.9900 . ?
C29B H29D 0.9900 . ?
C30B H30D 0.9800 . ?
C30B H30E 0.9800 . ?
C30B H30F 0.9800 . ?
C31B C32B 1.507(9) . ?
C31B H31C 0.9900 . ?
C31B H31D 0.9900 . ?
C32B H32D 0.9800 . ?
C32B H32E 0.9800 . ?
C32B H32F 0.9800 . ?
C33B C34B 1.519(8) . ?
C33B H33C 0.9900 . ?
C33B H33D 0.9900 . ?
C34B H34D 0.9800 . ?
C34B H34E 0.9800 . ?
C34B H34F 0.9800 . ?
C35B C36B 1.530(14) . ?
C35B H35C 0.9900 . ?
C35B H35D 0.9900 . ?
C36B H36D 0.9800 . ?
C36B H36E 0.9800 . ?
C36B H36F 0.9800 . ?
C35D C36D 1.56(2) . ?
C35D H35G 0.9900 . ?
C35D H35H 0.9900 . ?
C36D H36J 0.9800 . ?
C36D H36K 0.9800 . ?
C36D H36L 0.9800 . ?

loop_
_geom_torsion_atom_site_label_1
_geom_torsion_atom_site_label_2
_geom_torsion_atom_site_label_3
_geom_torsion_atom_site_label_4
_geom_torsion
_geom_torsion_site_symmetry_1
_geom_torsion_site_symmetry_2
_geom_torsion_site_symmetry_3
_geom_torsion_site_symmetry_4
_geom_torsion_publ_flag
C4A N1A C1A C20A -178.8(4) . . . . ?
C4A N1A C1A C2A 1.3(5) . . . . ?
N1A C1A C2A C3A -0.2(5) . . . . ?
C20A C1A C2A C3A 179.8(4) . . . . ?
N1A C1A C2A C21A 117.4(4) . . . . ?
C20A C1A C2A C21A -62.5(5) . . . . ?
N1A C1A C2A C23A -117.4(4) . . . . ?
C20A C1A C2A C23A 62.7(6) . . . . ?
C1A C2A C3A O1A 178.7(5) . . . . ?
C21A C2A C3A O1A 59.8(7) . . . . ?
C23A C2A C3A O1A -62.1(6) . . . . ?
C1A C2A C3A C4A -0.8(5) . . . . ?
C21A C2A C3A C4A -119.7(4) . . . . ?
C23A C2A C3A C4A 118.4(4) . . . . ?
C1A N1A C4A C5A 178.9(4) . . . . ?
C1A N1A C4A C3A -1.9(5) . . . . ?
O1A C3A C4A N1A -177.8(5) . . . . ?
C2A C3A C4A N1A 1.7(5) . . . . ?
O1A C3A C4A C5A 1.5(8) . . . . ?
C2A C3A C4A C5A -179.0(4) . . . . ?
N1A C4A C5A C6A 2.2(8) . . . . ?
C3A C4A C5A C6A -177.0(5) . . . . ?
C4A C5A C6A N2A 0.9(9) . . . . ?
C4A C5A C6A C7A 179.1(5) . . . . ?
C9A N2A C6A C5A 179.8(5) . . . . ?
C9A N2A C6A C7A 1.3(6) . . . . ?
C5A C6A C7A O2A 1.1(8) . . . . ?
N2A C6A C7A O2A 179.6(5) . . . . ?
C5A C6A C7A C8A -179.7(5) . . . . ?
N2A C6A C7A C8A -1.2(5) . . . . ?
O2A C7A C8A C9A 179.9(5) . . . . ?
C6A C7A C8A C9A 0.6(5) . . . . ?
O2A C7A C8A C25A -58.3(7) . . . . ?
C6A C7A C8A C25A 122.5(4) . . . . ?
O2A C7A C8A C27A 61.6(6) . . . . ?
C6A C7A C8A C27A -117.6(4) . . . . ?
C6A N2A C9A C10A 177.0(4) . . . . ?
C6A N2A C9A C8A -0.9(6) . . . . ?
C25A C8A C9A N2A -119.0(5) . . . . ?
C7A C8A C9A N2A 0.1(5) . . . . ?
C27A C8A C9A N2A 116.0(4) . . . . ?
C25A C8A C9A C10A 63.1(6) . . . . ?
C7A C8A C9A C10A -177.8(4) . . . . ?
C27A C8A C9A C10A -61.9(6) . . . . ?
N2A C9A C10A C11A -3.6(8) . . . . ?
C8A C9A C10A C11A 173.9(5) . . . . ?
C14A N3A C11A C10A -175.8(4) . . . . ?
C14A N3A C11A C12A 0.7(5) . . . . ?
C9A C10A C11A N3A 2.2(8) . . . . ?
C9A C10A C11A C12A -174.0(4) . . . . ?
N3A C11A C12A O3A 174.3(5) . . . . ?
C10A C11A C12A O3A -8.9(8) . . . . ?
N3A C11A C12A C13A -6.6(6) . . . . ?
C10A C11A C12A C13A 170.2(4) . . . . ?
O3A C12A C13A C29A -48.3(7) . . . . ?
C11A C12A C13A C29A 132.6(4) . . . . ?
O3A C12A C13A C14A -172.2(5) . . . . ?
C11A C12A C13A C14A 8.7(5) . . . . ?
O3A C12A C13A C31A 73.0(7) . . . . ?
C11A C12A C13A C31A -106.1(4) . . . . ?
C11A N3A C14A C15A -175.1(5) . . . . ?
C11A N3A C14A C13A 5.6(5) . . . . ?
C29A C13A C14A N3A -131.5(4) . . . . ?
C12A C13A C14A N3A -9.0(5) . . . . ?
C31A C13A C14A N3A 103.1(5) . . . . ?
C29A C13A C14A C15A 49.2(6) . . . . ?
C12A C13A C14A C15A 171.7(4) . . . . ?
C31A C13A C14A C15A -76.2(6) . . . . ?
N3A C14A C15A C16A -2.0(8) . . . . ?
C13A C14A C15A C16A 177.2(4) . . . . ?
C19A N4A C16A C15A -176.9(4) . . . . ?
C19A N4A C16A C17A 0.2(5) . . . . ?
C14A C15A C16A N4A -8.9(8) . . . . ?
C14A C15A C16A C17A 174.6(5) . . . . ?
N4A C16A C17A C18A -0.7(5) . . . . ?
C15A C16A C17A C18A 176.3(5) . . . . ?
N4A C16A C17A C33A 174.4(4) . . . . ?
C15A C16A C17A C33A -8.5(7) . . . . ?
C16A C17A C18A C19A 1.0(5) . . . . ?
C33A C17A C18A C19A -174.0(4) . . . . ?
C16A C17A C18A C35C 172.1(14) . . . . ?
C33A C17A C18A C35C -2.9(15) . . . . ?
C16A C17A C18A C35A -175.1(8) . . . . ?
C33A C17A C18A C35A 9.9(10) . . . . ?
C16A N4A C19A C20A -178.1(4) . . . . ?
C16A N4A C19A C18A 0.4(5) . . . . ?
C17A C18A C19A N4A -0.8(5) . . . . ?
C35C C18A C19A N4A -172.3(15) . . . . ?
C35A C18A C19A N4A 175.3(8) . . . . ?
C17A C18A C19A C20A 177.6(4) . . . . ?
C35C C18A C19A C20A 6.1(16) . . . . ?
C35A C18A C19A C20A -6.3(10) . . . . ?
N1A C1A C20A C19A 0.8(8) . . . . ?
C2A C1A C20A C19A -179.3(4) . . . . ?
N4A C19A C20A C1A 2.7(8) . . . . ?
C18A C19A C20A C1A -175.5(5) . . . . ?
C3A C2A C21A C22A 60.1(5) . . . . ?
C1A C2A C21A C22A -52.0(5) . . . . ?
C23A C2A C21A C22A -178.4(4) . . . . ?
C3A C2A C23A C24A -59.3(5) . . . . ?
C1A C2A C23A C24A 52.7(5) . . . . ?
C21A C2A C23A C24A 178.8(4) . . . . ?
C9A C8A C25A C26A 65.9(6) . . . . ?
C7A C8A C25A C26A -49.2(6) . . . . ?
C27A C8A C25A C26A -168.1(4) . . . . ?
C9A C8A C27A C28A -51.0(6) . . . . ?
C25A C8A C27A C28A -178.3(5) . . . . ?
C7A C8A C27A C28A 61.6(5) . . . . ?
C12A C13A C29A C30A -61.2(6) . . . . ?
C14A C13A C29A C30A 53.3(6) . . . . ?
C31A C13A C29A C30A 179.0(4) . . . . ?
C29A C13A C31A C32A 178.7(5) . . . . ?
C12A C13A C31A C32A 54.8(6) . . . . ?
C14A C13A C31A C32A -52.4(7) . . . . ?
C18A C17A C33A C34A 87.6(6) . . . . ?
C16A C17A C33A C34A -86.6(6) . . . . ?
C17A C18A C35A C36A 75.5(19) . . . . ?
C19A C18A C35A C36A -99.9(17) . . . . ?
C17A C18A C35C C36C -101(3) . . . . ?
C19A C18A C35C C36C 69(4) . . . . ?
C4B N1B C1B C20B 179.9(4) . . . . ?
C4B N1B C1B C2B -0.2(5) . . . . ?
N1B C1B C2B C3B -1.5(5) . . . . ?
C20B C1B C2B C3B 178.5(4) . . . . ?
N1B C1B C2B C23B -119.4(4) . . . . ?
C20B C1B C2B C23B 60.5(6) . . . . ?
N1B C1B C2B C21B 114.5(4) . . . . ?
C20B C1B C2B C21B -65.6(6) . . . . ?
C1B C2B C3B O1B -179.6(5) . . . . ?
C23B C2B C3B O1B -61.0(7) . . . . ?
C21B C2B C3B O1B 63.0(6) . . . . ?
C1B C2B C3B C4B 2.5(5) . . . . ?
C23B C2B C3B C4B 121.1(4) . . . . ?
C21B C2B C3B C4B -115.0(4) . . . . ?
C1B N1B C4B C5B -178.0(5) . . . . ?
C1B N1B C4B C3B 1.9(5) . . . . ?
O1B C3B C4B N1B 179.3(5) . . . . ?
C2B C3B C4B N1B -2.9(5) . . . . ?
O1B C3B C4B C5B -0.8(8) . . . . ?
C2B C3B C4B C5B 177.0(4) . . . . ?
N1B C4B C5B C6B -3.1(8) . . . . ?
C3B C4B C5B C6B 177.0(5) . . . . ?
C9B N2B C6B C5B -178.6(5) . . . . ?
C9B N2B C6B C7B -0.1(6) . . . . ?
C4B C5B C6B N2B -1.4(9) . . . . ?
C4B C5B C6B C7B -179.6(5) . . . . ?
N2B C6B C7B O2B -178.5(5) . . . . ?
C5B C6B C7B O2B 0.1(9) . . . . ?
N2B C6B C7B C8B 0.4(6) . . . . ?
C5B C6B C7B C8B 178.9(5) . . . . ?
O2B C7B C8B C9B 178.3(6) . . . . ?
C6B C7B C8B C9B -0.6(6) . . . . ?
O2B C7B C8B C25B -61.9(8) . . . . ?
C6B C7B C8B C25B 119.2(5) . . . . ?
O2B C7B C8B C27B 57.2(8) . . . . ?
C6B C7B C8B C27B -121.6(5) . . . . ?
C6B N2B C9B C10B -177.3(5) . . . . ?
C6B N2B C9B C8B -0.3(6) . . . . ?
C7B C8B C9B N2B 0.5(6) . . . . ?
C25B C8B C9B N2B -115.9(5) . . . . ?
C27B C8B C9B N2B 117.8(5) . . . . ?
C7B C8B C9B C10B 177.5(6) . . . . ?
C25B C8B C9B C10B 61.1(8) . . . . ?
C27B C8B C9B C10B -65.2(7) . . . . ?
N2B C9B C10B C11B 2.2(10) . . . . ?
C8B C9B C10B C11B -174.3(5) . . . . ?
C14B N3B C11B C10B 177.9(5) . . . . ?
C14B N3B C11B C12B -2.3(6) . . . . ?
C9B C10B C11B N3B -3.5(10) . . . . ?
C9B C10B C11B C12B 176.7(5) . . . . ?
N3B C11B C12B O3B -175.9(5) . . . . ?
C10B C11B C12B O3B 4.0(8) . . . . ?
N3B C11B C12B C13B 6.1(6) . . . . ?
C10B C11B C12B C13B -174.0(5) . . . . ?
O3B C12B C13B C14B 175.1(5) . . . . ?
C11B C12B C13B C14B -7.0(5) . . . . ?
O3B C12B C13B C31B 50.1(8) . . . . ?
C11B C12B C13B C31B -131.9(5) . . . . ?
O3B C12B C13B C29B -69.2(8) . . . . ?
C11B C12B C13B C29B 108.7(5) . . . . ?
C11B N3B C14B C15B 178.2(5) . . . . ?
C11B N3B C14B C13B -2.8(6) . . . . ?
C31B C13B C14B C15B -50.6(7) . . . . ?
C12B C13B C14B C15B -174.8(5) . . . . ?
C29B C13B C14B C15B 70.8(6) . . . . ?
C31B C13B C14B N3B 130.4(5) . . . . ?
C12B C13B C14B N3B 6.2(6) . . . . ?
C29B C13B C14B N3B -108.2(5) . . . . ?
N3B C14B C15B C16B 3.3(8) . . . . ?
C13B C14B C15B C16B -175.6(5) . . . . ?
C19B N4B C16B C15B 179.6(4) . . . . ?
C19B N4B C16B C17B -0.7(5) . . . . ?
C14B C15B C16B N4B 3.6(8) . . . . ?
C14B C15B C16B C17B -176.1(5) . . . . ?
N4B C16B C17B C18B -0.2(5) . . . . ?
C15B C16B C17B C18B 179.5(4) . . . . ?
N4B C16B C17B C33B -174.0(4) . . . . ?
C15B C16B C17B C33B 5.7(7) . . . . ?
C16B C17B C18B C19B 1.0(5) . . . . ?
C33B C17B C18B C19B 174.5(4) . . . . ?
C16B C17B C18B C35B -172.0(7) . . . . ?
C33B C17B C18B C35B 1.6(10) . . . . ?
C16B C17B C18B C35D 172.1(14) . . . . ?
C33B C17B C18B C35D -14.4(15) . . . . ?
C16B N4B C19B C20B -180.0(4) . . . . ?
C16B N4B C19B C18B 1.3(5) . . . . ?
C17B C18B C19B N4B -1.4(5) . . . . ?
C35B C18B C19B N4B 172.0(7) . . . . ?
C35D C18B C19B N4B -172.2(13) . . . . ?
C17B C18B C19B C20B 179.9(4) . . . . ?
C35B C18B C19B C20B -6.7(9) . . . . ?
C35D C18B C19B C20B 9.1(15) . . . . ?
N1B C1B C20B C19B 1.4(8) . . . . ?
C2B C1B C20B C19B -178.6(5) . . . . ?
N4B C19B C20B C1B -3.7(8) . . . . ?
C18B C19B C20B C1B 174.8(5) . . . . ?
C3B C2B C21B C22B 54.9(5) . . . . ?
C1B C2B C21B C22B -54.7(5) . . . . ?
C23B C2B C21B C22B 178.8(4) . . . . ?
C3B C2B C23B C24B -59.4(5) . . . . ?
C1B C2B C23B C24B 51.4(6) . . . . ?
C21B C2B C23B C24B 177.7(4) . . . . ?
C7B C8B C25B C26B -60.2(7) . . . . ?
C9B C8B C25B C26B 53.2(7) . . . . ?
C27B C8B C25B C26B -178.4(6) . . . . ?
C7B C8B C27B C28B 49.6(7) . . . . ?
C9B C8B C27B C28B -64.6(6) . . . . ?
C25B C8B C27B C28B 167.6(5) . . . . ?
C14B C13B C29B C30B 49.6(7) . . . . ?
C31B C13B C29B C30B 175.9(6) . . . . ?
C12B C13B C29B C30B -60.2(7) . . . . ?
C14B C13B C31B C32B -55.1(7) . . . . ?
C12B C13B C31B C32B 61.8(6) . . . . ?
C29B C13B C31B C32B -178.1(5) . . . . ?
C18B C17B C33B C34B -85.9(6) . . . . ?
C16B C17B C33B C34B 86.6(6) . . . . ?
C17B C18B C35B C36B 99.0(12) . . . . ?
C19B C18B C35B C36B -72.8(14) . . . . ?
C17B C18B C35D C36D -62(3) . . . . ?
C19B C18B C35D C36D 107(2) . . . . ?
